data_4078203
loop_
_publ_author_name
'Deacon, Glen B.'
'Gardiner, Michael G.'
'Junk, Peter C.'
'Townley, Josh P.'
'Wang, Jun'

_publ_section_title
;
 Rare-Earth Metalation of Calix[4]pyrrole/Calix[4]arene Free of
 Alkali-Metal Companions
;
_journal_issue 10
_journal_name_full Organometallics
_journal_page_first 3857
_journal_paper_doi 10.1021/om2011134
_journal_volume 31
_journal_year 2012
_chemical_formula_moiety 'C54 H73 K3 N4 O'
_chemical_formula_sum 'C54 H73 K3 N4 O'
_chemical_formula_weight 911.46
_space_group_IT_number 11
_symmetry_cell_setting monoclinic
_symmetry_space_group_name_Hall '-P 2yb'
_symmetry_space_group_name_H-M 'P 1 21/m 1'
_atom_sites_solution_hydrogens geom
_atom_sites_solution_primary direct
_atom_sites_solution_secondary difmap
_audit_creation_method SHELXL-97
_cell_angle_alpha 90.00
_cell_angle_beta 96.2560(10)
_cell_angle_gamma 90.00
_cell_formula_units_Z 2
_cell_length_a 10.0771(5)
_cell_length_b 16.5047(9)
_cell_length_c 15.2788(8)
_cell_measurement_temperature 123(1)
_cell_volume 2526.0(2)
_computing_cell_refinement 'Bruker Apex2 v2.0 (Bruker AXS, 2005)'
_computing_data_collection 'Bruker Apex2 v2.0 (Bruker AXS, 2005)'
_computing_data_reduction 'Bruker Apex2 v2.0 (Bruker AXS, 2005)'
_computing_molecular_graphics 'X-Seed (Barbour, 2001)'
_computing_publication_material 'CIFTAB (Sheldrick, 1997)'
_computing_structure_refinement 'SHELXL-97 (Sheldrick, 1997)'
_computing_structure_solution 'SHELXS-97 (Sheldrick, 1990)'
_diffrn_ambient_temperature 123(1)
_diffrn_measured_fraction_theta_full 0.999
_diffrn_measured_fraction_theta_max 0.999
_diffrn_measurement_device_type 'Bruker X8 Apex II CCD'
_diffrn_measurement_method 'phi and omega scans'
_diffrn_radiation_monochromator graphite
_diffrn_radiation_source 'fine-focus sealed tube'
_diffrn_radiation_type MoK\a
_diffrn_radiation_wavelength 0.71073
_diffrn_reflns_av_R_equivalents 0.0489
_diffrn_reflns_av_sigmaI/netI 0.0497
_diffrn_reflns_limit_h_max 11
_diffrn_reflns_limit_h_min -8
_diffrn_reflns_limit_k_max 19
_diffrn_reflns_limit_k_min -18
_diffrn_reflns_limit_l_max 18
_diffrn_reflns_limit_l_min -17
_diffrn_reflns_number 16650
_diffrn_reflns_theta_full 25.00
_diffrn_reflns_theta_max 25.00
_diffrn_reflns_theta_min 2.31
_exptl_absorpt_coefficient_mu 0.311
_exptl_absorpt_correction_T_max 0.9756
_exptl_absorpt_correction_T_min 0.8857
_exptl_absorpt_correction_type multi-scan
_exptl_absorpt_process_details SADABS
_exptl_crystal_colour colorless
_exptl_crystal_density_diffrn 1.198
_exptl_crystal_density_method 'not measured'
_exptl_crystal_description prism
_exptl_crystal_F_000 980
_exptl_crystal_size_max 0.40
_exptl_crystal_size_mid 0.25
_exptl_crystal_size_min 0.08
_refine_diff_density_max 0.626
_refine_diff_density_min -0.373
_refine_diff_density_rms 0.056
_refine_ls_extinction_expression Fc^*^=kFc[1+0.001xFc^2^\l^3^/sin(2\q)]^-1/4^
_refine_ls_extinction_method SHELXL
_refine_ls_goodness_of_fit_ref 1.048
_refine_ls_hydrogen_treatment mixed
_refine_ls_matrix_type full
_refine_ls_number_parameters 347
_refine_ls_number_reflns 4598
_refine_ls_number_restraints 55
_refine_ls_restrained_S_all 1.071
_refine_ls_R_factor_all 0.0560
_refine_ls_R_factor_gt 0.0452
_refine_ls_shift/su_max 0.000
_refine_ls_shift/su_mean 0.000
_refine_ls_structure_factor_coef Fsqd
_refine_ls_weighting_details 'calc w=1/[\s^2^(Fo^2^)+(0.2000P)^2^+0.0000P] where P=(Fo^2^+2Fc^2^)/3'
_refine_ls_weighting_scheme calc
_refine_ls_wR_factor_gt 0.1124
_refine_ls_wR_factor_ref 0.1203
_reflns_number_gt 3796
_reflns_number_total 4598
_reflns_threshold_expression >2sigma(I)
_cod_data_source_file om2011134_si_006.cif
_cod_data_source_block D:\compoundsix.CIF
_cod_depositor_comments
;
The following automatic conversions were performed:

'_exptl_absorpt_correction_type' value 'Multi-scan' changed to
'multi-scan' according to
/home/saulius/struct/CIF-dictionaries/cif_core.dic dictionary named
'cif_core.dic' version 2.4.1 from 2010-06-29.

Automatic conversion script
Id: cif_fix_values 1715 2011-07-08 13:25:40Z adriana 
;
_cod_original_sg_symbol_Hall -P2yb
_cod_original_sg_symbol_H-M P21/m
_cod_database_code 4078203

loop_
_symmetry_equiv_pos_as_xyz
'x, y, z'
'-x, y+1/2, -z'
'-x, -y, -z'
'x, -y-1/2, z'

loop_
_atom_site_label
_atom_site_type_symbol
_atom_site_fract_x
_atom_site_fract_y
_atom_site_fract_z
_atom_site_U_iso_or_equiv
_atom_site_adp_type
_atom_site_occupancy
_atom_site_symmetry_multiplicity
_atom_site_calc_flag
_atom_site_refinement_flags
_atom_site_disorder_group
K1 K 0.42872(6) 0.2500 0.74471(4) 0.02262(18) Uani 1 2 d S .
O1 O 0.3941(3) 0.2500 0.27708(19) 0.0534(8) Uani 1 2 d S .
N1 N 0.2491(2) 0.2500 0.57948(16) 0.0220(6) Uani 1 2 d S .
C1 C 0.3259(2) 0.18311(14) 0.56548(13) 0.0231(5) Uani 1 1 d . .
K2 K 0.06997(6) 0.2500 0.69891(4) 0.02159(17) Uani 1 2 d S .
N2 N 0.26570(17) 0.11124(10) 0.74026(12) 0.0216(4) Uani 1 1 d . .
C2 C 0.4484(2) 0.20735(14) 0.54000(15) 0.0270(5) Uani 1 1 d . .
H2 H 0.5184 0.1730 0.5255 0.032 Uiso 1 1 calc R .
K3 K 0.22141(7) 0.2500 0.39351(5) 0.0381(2) Uani 1 2 d S .
N3 N 0.2147(3) 0.2500 0.90075(17) 0.0202(5) Uani 1 2 d S .
C3 C 0.2742(2) 0.09762(14) 0.57837(14) 0.0245(5) Uani 1 1 d . .
H3 H 0.135(4) 0.2500 0.890(2) 0.019(9) Uiso 1 2 d S .
C4 C 0.3953(2) 0.03941(14) 0.59252(16) 0.0296(5) Uani 1 1 d . .
H4A H 0.4460 0.0428 0.5406 0.036 Uiso 1 1 calc R .
H4B H 0.4550 0.0580 0.6444 0.036 Uiso 1 1 calc R .
C5 C 0.3586(3) -0.04860(15) 0.60641(19) 0.0383(6) Uani 1 1 d . .
H5A H 0.3034 -0.0686 0.5541 0.057 Uiso 1 1 calc R .
H5B H 0.3084 -0.0528 0.6577 0.057 Uiso 1 1 calc R .
H5C H 0.4401 -0.0812 0.6164 0.057 Uiso 1 1 calc R .
C6 C 0.1795(2) 0.07158(16) 0.49610(15) 0.0309(5) Uani 1 1 d . .
H6A H 0.1325 0.0215 0.5106 0.037 Uiso 1 1 calc R .
H6B H 0.1113 0.1143 0.4831 0.037 Uiso 1 1 calc R .
C7 C 0.2482(3) 0.05621(17) 0.41277(16) 0.0391(6) Uani 1 1 d . .
H7A H 0.3140 0.0989 0.4065 0.059 Uiso 1 1 calc R .
H7B H 0.1813 0.0564 0.3612 0.059 Uiso 1 1 calc R .
H7C H 0.2932 0.0035 0.4174 0.059 Uiso 1 1 calc R .
C8 C 0.1997(2) 0.09294(12) 0.65942(14) 0.0215(5) Uani 1 1 d . .
C9 C 0.0708(2) 0.06599(13) 0.66821(15) 0.0240(5) Uani 1 1 d . .
H9 H 0.0049 0.0503 0.6221 0.029 Uiso 1 1 calc R .
C10 C 0.0576(2) 0.06664(12) 0.75909(15) 0.0238(5) Uani 1 1 d . .
H10 H -0.0189 0.0515 0.7864 0.029 Uiso 1 1 calc R .
C11 C 0.1789(2) 0.09388(12) 0.80070(14) 0.0214(5) Uani 1 1 d . .
C12 C 0.2270(2) 0.09907(13) 0.89859(15) 0.0268(5) Uani 1 1 d . .
C13 C 0.3353(3) 0.03402(14) 0.92162(19) 0.0467(8) Uani 1 1 d . .
H13A H 0.4093 0.0431 0.8851 0.056 Uiso 1 1 calc R .
H13B H 0.3716 0.0405 0.9841 0.056 Uiso 1 1 calc R .
C14 C 0.2846(5) -0.05259(17) 0.9073(3) 0.0902(15) Uani 1 1 d U .
H14A H 0.2484 -0.0597 0.8456 0.135 Uiso 1 1 calc R .
H14B H 0.2143 -0.0631 0.9454 0.135 Uiso 1 1 calc R .
H14C H 0.3584 -0.0906 0.9216 0.135 Uiso 1 1 calc R .
C15 C 0.1073(3) 0.08840(16) 0.95340(16) 0.0419(7) Uani 1 1 d U .
H15A H 0.0389 0.1296 0.9342 0.050 Uiso 1 1 calc R .
H15B H 0.0671 0.0344 0.9404 0.050 Uiso 1 1 calc R .
C16 C 0.1426(4) 0.0959(2) 1.05267(19) 0.0686(11) Uani 1 1 d U .
H16A H 0.1846 0.1486 1.0664 0.103 Uiso 1 1 calc R .
H16B H 0.2047 0.0525 1.0734 0.103 Uiso 1 1 calc R .
H16C H 0.0612 0.0914 1.0820 0.103 Uiso 1 1 calc R .
C17 C 0.2894(2) 0.18132(13) 0.91774(14) 0.0223(5) Uani 1 1 d . .
C18 C 0.4158(2) 0.20680(13) 0.94621(14) 0.0253(5) Uani 1 1 d . .
H18 H 0.4904 0.1729 0.9630 0.030 Uiso 1 1 calc R .
C24 C -0.0132(4) 0.2500 0.2180(2) 0.0420(9) Uani 1 2 d S .
H24 H 0.0167 0.2500 0.1611 0.050 Uiso 1 2 calc SR .
C25 C -0.0352(2) 0.32263(18) 0.25977(17) 0.0401(6) Uani 1 1 d . .
H25 H -0.0210 0.3726 0.2313 0.048 Uiso 1 1 calc R .
C26 C -0.0778(2) 0.32237(17) 0.34285(17) 0.0368(6) Uani 1 1 d . .
H26 H -0.0925 0.3724 0.3711 0.044 Uiso 1 1 calc R .
C27 C -0.0996(3) 0.2500 0.3857(2) 0.0333(8) Uani 1 2 d S .
C28 C -0.1462(4) 0.2500 0.4762(3) 0.0459(10) Uani 1 2 d S .
H28A H -0.1399 0.1950 0.5005 0.069 Uiso 0.50 1 calc PR .
H28B H -0.2391 0.2684 0.4722 0.069 Uiso 0.50 1 calc PR .
H28C H -0.0899 0.2866 0.5148 0.069 Uiso 0.50 1 calc PR .
C29 C 0.5353(5) 0.2354(10) 0.2765(4) 0.056(4) Uani 0.50 1 d P -1
H29A H 0.5523 0.1772 0.2669 0.068 Uiso 0.50 1 calc PR -1
H29B H 0.5846 0.2520 0.3333 0.068 Uiso 1 2 calc SR -1
C30 C 0.5786(5) 0.2846(3) 0.2032(4) 0.0440(13) Uani 0.50 1 d P -1
H30A H 0.5896 0.2503 0.1513 0.053 Uiso 1 2 calc SR -1
H30B H 0.6639 0.3127 0.2216 0.053 Uiso 0.50 1 calc PR -1
C31 C 0.4662(5) 0.3447(3) 0.1831(4) 0.0407(13) Uani 0.50 1 d P .
H31A H 0.4784 0.3930 0.2214 0.049 Uiso 0.50 1 calc PR .
H31B H 0.4578 0.3618 0.1206 0.049 Uiso 0.50 1 calc PR .
C32 C 0.3496(5) 0.2960(4) 0.2029(4) 0.0466(14) Uani 0.50 1 d P -1
H32A H 0.2749 0.3317 0.2153 0.056 Uiso 0.50 1 calc PR -1
H32B H 0.3187 0.2603 0.1527 0.056 Uiso 0.50 1 calc PR -1
C40 C 0.728(4) 0.0938(9) 0.8079(19) 0.25(2) Uiso 0.25 1 d PD -1
H40A H 0.6575 0.0720 0.7652 0.382 Uiso 0.25 1 calc PR -1
H40B H 0.7059 0.0830 0.8677 0.382 Uiso 0.25 1 calc PR -1
H40C H 0.8131 0.0677 0.7995 0.382 Uiso 0.25 1 calc PR -1
C41 C 0.7398(17) 0.1854(8) 0.7945(11) 0.102(7) Uiso 0.25 1 d PD -1
C42 C 0.7481(13) 0.2278(7) 0.7201(8) 0.036(4) Uiso 0.25 1 d PD -1
H42 H 0.7735 0.1979 0.6715 0.044 Uiso 0.25 1 calc PR -1
C43 C 0.7244(10) 0.3096(7) 0.7053(7) 0.026(2) Uiso 0.25 1 d PD -1
H43 H 0.7109 0.3331 0.6483 0.032 Uiso 0.25 1 calc PR -1
C44 C 0.7225(18) 0.3536(8) 0.7822(10) 0.069(4) Uiso 0.25 1 d PD -1
H44 H 0.7042 0.4101 0.7803 0.083 Uiso 0.25 1 calc PR -1
C45 C 0.7478(17) 0.3135(8) 0.8622(9) 0.062(5) Uiso 0.25 1 d PD -1
H45 H 0.7629 0.3460 0.9137 0.074 Uiso 0.25 1 calc PR -1
C46 C 0.7531(16) 0.2299(7) 0.8733(8) 0.042(5) Uiso 0.25 1 d PD -1
H46 H 0.7647 0.2049 0.9296 0.051 Uiso 0.25 1 calc PR -1
C53 C 0.7520(13) 0.3054(8) 0.7394(8) 0.037(3) Uiso 0.25 1 d PD -2
H53 H 0.7458 0.3555 0.7085 0.045 Uiso 0.25 1 calc PR -2
C50 C 0.8014(6) 0.2426(10) 0.9791(4) 0.0223(19) Uiso 0.25 1 d PD -2
H50A H 0.7223 0.2656 1.0019 0.033 Uiso 0.25 1 calc PR -2
H50B H 0.8782 0.2782 0.9947 0.033 Uiso 0.25 1 calc PR -2
H50C H 0.8199 0.1889 1.0050 0.033 Uiso 0.25 1 calc PR -2
C54 C 0.7350(10) 0.2318(7) 0.6957(6) 0.022(3) Uiso 0.25 1 d PD -2
H54 H 0.7239 0.2296 0.6332 0.026 Uiso 0.25 1 calc PR -2
C52 C 0.7777(12) 0.3024(7) 0.8282(7) 0.037(3) Uiso 0.25 1 d PD -2
H52 H 0.7990 0.3524 0.8572 0.045 Uiso 0.25 1 calc PR -2
C51 C 0.7766(9) 0.2351(8) 0.8809(6) 0.035(5) Uiso 0.25 1 d PD -2
C55 C 0.7346(13) 0.1616(7) 0.7457(9) 0.043(3) Uiso 0.25 1 d PD -2
H55 H 0.7264 0.1109 0.7161 0.052 Uiso 0.25 1 calc PR -2
C56 C 0.7460(11) 0.1622(7) 0.8391(7) 0.031(2) Uiso 0.25 1 d PD -2
H56 H 0.7330 0.1144 0.8717 0.037 Uiso 0.25 1 calc PR -2

loop_
_atom_site_aniso_label
_atom_site_aniso_U_11
_atom_site_aniso_U_22
_atom_site_aniso_U_33
_atom_site_aniso_U_23
_atom_site_aniso_U_13
_atom_site_aniso_U_12
K1 0.0157(3) 0.0296(4) 0.0221(4) 0.000 0.0003(3) 0.000
O1 0.0390(16) 0.077(2) 0.0468(17) 0.000 0.0158(13) 0.000
N1 0.0163(13) 0.0321(14) 0.0171(13) 0.000 -0.0007(10) 0.000
C1 0.0168(10) 0.0371(12) 0.0152(10) -0.0039(9) 0.0007(8) 0.0018(9)
K2 0.0168(3) 0.0242(3) 0.0242(4) 0.000 0.0040(3) 0.000
N2 0.0194(9) 0.0209(9) 0.0239(10) -0.0024(7) -0.0005(7) 0.0029(7)
C2 0.0164(11) 0.0413(12) 0.0232(12) -0.0038(10) 0.0022(9) 0.0016(9)
K3 0.0221(4) 0.0711(6) 0.0205(4) 0.000 -0.0001(3) 0.000
N3 0.0157(14) 0.0228(13) 0.0218(14) 0.000 0.0002(11) 0.000
C3 0.0168(11) 0.0330(12) 0.0233(12) -0.0093(9) 0.0004(9) 0.0015(9)
C4 0.0211(12) 0.0373(13) 0.0305(13) -0.0108(10) 0.0032(10) 0.0042(10)
C5 0.0302(13) 0.0380(14) 0.0472(16) -0.0101(12) 0.0067(12) 0.0083(11)
C6 0.0236(12) 0.0442(14) 0.0247(12) -0.0119(11) 0.0016(10) -0.0031(10)
C7 0.0313(14) 0.0586(17) 0.0269(13) -0.0170(12) 0.0013(11) -0.0018(12)
C8 0.0181(10) 0.0224(11) 0.0234(11) -0.0038(9) 0.0003(9) 0.0038(8)
C9 0.0188(11) 0.0257(11) 0.0266(12) -0.0055(9) -0.0019(9) -0.0007(9)
C10 0.0211(11) 0.0212(11) 0.0295(12) -0.0010(9) 0.0046(9) -0.0018(9)
C11 0.0233(11) 0.0167(10) 0.0242(11) 0.0002(8) 0.0024(9) 0.0023(8)
C12 0.0355(13) 0.0206(11) 0.0235(12) 0.0032(9) -0.0009(10) -0.0029(9)
C13 0.070(2) 0.0246(13) 0.0389(15) 0.0005(11) -0.0257(14) 0.0094(12)
C14 0.127(3) 0.0216(15) 0.105(3) 0.0015(17) -0.066(3) 0.0096(17)
C15 0.0590(18) 0.0392(14) 0.0288(14) -0.0005(11) 0.0112(12) -0.0247(13)
C16 0.103(3) 0.074(2) 0.0320(16) -0.0075(15) 0.0194(17) -0.051(2)
C17 0.0251(11) 0.0239(11) 0.0180(11) 0.0008(9) 0.0018(9) 0.0014(9)
C18 0.0216(11) 0.0304(12) 0.0230(12) 0.0021(9) -0.0024(9) 0.0048(9)
C24 0.0269(19) 0.075(3) 0.0226(19) 0.000 -0.0033(15) 0.000
C25 0.0270(13) 0.0594(17) 0.0324(14) 0.0103(13) -0.0027(11) -0.0004(12)
C26 0.0221(12) 0.0527(16) 0.0345(14) -0.0028(12) -0.0027(10) 0.0031(11)
C27 0.0162(16) 0.055(2) 0.0272(18) 0.000 -0.0026(14) 0.000
C28 0.033(2) 0.073(3) 0.033(2) 0.000 0.0084(17) 0.000
C29 0.042(3) 0.070(12) 0.057(3) 0.025(5) 0.006(2) 0.011(4)
C30 0.032(3) 0.060(3) 0.040(3) 0.011(2) 0.010(2) 0.004(2)
C31 0.037(3) 0.048(3) 0.035(3) 0.004(2) -0.004(2) 0.000(2)
C32 0.038(3) 0.070(4) 0.032(3) 0.006(3) 0.002(2) 0.004(3)

loop_
_atom_type_symbol
_atom_type_description
_atom_type_scat_dispersion_real
_atom_type_scat_dispersion_imag
_atom_type_scat_source
C C 0.0033 0.0016 'International Tables Vol C Tables 4.2.6.8 and 6.1.1.4'
H H 0.0000 0.0000 'International Tables Vol C Tables 4.2.6.8 and 6.1.1.4'
N N 0.0061 0.0033 'International Tables Vol C Tables 4.2.6.8 and 6.1.1.4'
O O 0.0106 0.0060 'International Tables Vol C Tables 4.2.6.8 and 6.1.1.4'
K K 0.2009 0.2494 'International Tables Vol C Tables 4.2.6.8 and 6.1.1.4'

loop_
_geom_angle_atom_site_label_1
_geom_angle_atom_site_label_2
_geom_angle_atom_site_label_3
_geom_angle
_geom_angle_site_symmetry_1
_geom_angle_site_symmetry_3
N2 K1 N2 108.90(7) . 4_565
N2 K1 N1 71.12(5) . .
N2 K1 N1 71.12(5) 4_565 .
N2 K1 C1 62.63(6) . .
N2 K1 C1 97.67(6) 4_565 .
N1 K1 C1 26.64(5) . .
N2 K1 C1 97.67(6) . 4_565
N2 K1 C1 62.63(6) 4_565 4_565
N1 K1 C1 26.64(5) . 4_565
C1 K1 C1 42.76(9) . 4_565
N2 K1 C18 96.92(6) . 4_565
N2 K1 C18 75.84(6) 4_565 4_565
N1 K1 C18 138.19(6) . 4_565
C1 K1 C18 155.77(6) . 4_565
C1 K1 C18 138.44(6) 4_565 4_565
N2 K1 C18 75.84(6) . .
N2 K1 C18 96.92(6) 4_565 .
N1 K1 C18 138.19(6) . .
C1 K1 C18 138.44(6) . .
C1 K1 C18 155.77(6) 4_565 .
C18 K1 C18 25.94(8) 4_565 .
N2 K1 C2 84.07(6) . .
N2 K1 C2 104.54(6) 4_565 .
N1 K1 C2 42.84(6) . .
C1 K1 C2 25.45(6) . .
C1 K1 C2 41.91(6) 4_565 .
C18 K1 C2 178.78(6) 4_565 .
C18 K1 C2 154.43(6) . .
N2 K1 C2 104.54(6) . 4_565
N2 K1 C2 84.07(6) 4_565 4_565
N1 K1 C2 42.84(6) . 4_565
C1 K1 C2 41.91(6) . 4_565
C1 K1 C2 25.45(6) 4_565 4_565
C18 K1 C2 154.43(6) 4_565 4_565
C18 K1 C2 178.78(6) . 4_565
C2 K1 C2 25.15(8) . 4_565
N2 K1 C43 141.7(2) . .
N2 K1 C43 107.0(2) 4_565 .
N1 K1 C43 109.35(19) . .
C1 K1 C43 100.0(2) . .
C1 K1 C43 87.28(19) 4_565 .
C18 K1 C43 104.3(2) 4_565 .
C18 K1 C43 112.46(19) . .
C2 K1 C43 74.5(2) . .
C2 K1 C43 66.51(19) 4_565 .
N2 K1 C43 107.0(2) . 4_565
N2 K1 C43 141.7(2) 4_565 4_565
N1 K1 C43 109.35(19) . 4_565
C1 K1 C43 87.28(18) . 4_565
C1 K1 C43 100.0(2) 4_565 4_565
C18 K1 C43 112.46(19) 4_565 4_565
C18 K1 C43 104.3(2) . 4_565
C2 K1 C43 66.51(19) . 4_565
C2 K1 C43 74.5(2) 4_565 4_565
C43 K1 C43 35.2(4) . 4_565
N2 K1 C54 129.22(19) . 4_565
N2 K1 C54 118.9(2) 4_565 4_565
N1 K1 C54 108.16(18) . 4_565
C1 K1 C54 93.74(18) . 4_565
C1 K1 C54 89.90(18) 4_565 4_565
C18 K1 C54 109.93(18) 4_565 4_565
C18 K1 C54 112.46(18) . 4_565
C2 K1 C54 68.86(18) . 4_565
C2 K1 C54 66.39(18) 4_565 4_565
C43 K1 C54 12.51(18) . 4_565
C43 K1 C54 23.0(4) 4_565 4_565
C32 O1 C32 65.8(5) 4_565 .
C32 O1 C29 97.7(5) 4_565 .
C32 O1 C29 108.4(5) . .
C32 O1 C29 108.4(5) 4_565 4_565
C32 O1 C29 97.7(5) . 4_565
C29 O1 C29 19.2(13) . 4_565
C32 O1 K3 111.8(3) 4_565 .
C32 O1 K3 111.8(3) . .
C29 O1 K3 137.0(3) . .
C29 O1 K3 137.0(3) 4_565 .
C1 N1 C1 106.5(2) . 4_565
C1 N1 K2 122.16(13) . .
C1 N1 K2 122.16(13) 4_565 .
C1 N1 K3 80.76(14) . .
C1 N1 K3 80.76(14) 4_565 .
K2 N1 K3 132.77(9) . .
C1 N1 K1 80.20(13) . .
C1 N1 K1 80.20(13) 4_565 .
K2 N1 K1 79.30(7) . .
K3 N1 K1 147.92(9) . .
N1 C1 C2 110.1(2) . .
N1 C1 C3 121.06(18) . .
C2 C1 C3 128.9(2) . .
N1 C1 K3 71.65(13) . .
C2 C1 K3 83.36(13) . .
C3 C1 K3 111.67(13) . .
N1 C1 K1 73.16(13) . .
C2 C1 K1 85.50(13) . .
C3 C1 K1 107.98(13) . .
K3 C1 K1 136.53(8) . .
N1 K2 C8 61.68(4) . .
N1 K2 C8 61.68(4) . 4_565
C8 K2 C8 119.95(8) . 4_565
N1 K2 N2 71.02(5) . 4_565
C8 K2 N2 113.96(5) . 4_565
C8 K2 N2 26.24(5) 4_565 4_565
N1 K2 N2 71.02(5) . .
C8 K2 N2 26.24(5) . .
C8 K2 N2 113.96(5) 4_565 .
N2 K2 N2 97.61(7) 4_565 .
N1 K2 C9 83.32(4) . .
C8 K2 C9 26.50(6) . .
C8 K2 C9 144.72(6) 4_565 .
N2 K2 C9 139.71(6) 4_565 .
N2 K2 C9 43.57(5) . .
N1 K2 C9 83.32(4) . 4_565
C8 K2 C9 144.72(6) . 4_565
C8 K2 C9 26.50(6) 4_565 4_565
N2 K2 C9 43.57(5) 4_565 4_565
N2 K2 C9 139.71(6) . 4_565
C9 K2 C9 162.40(9) . 4_565
N1 K2 C11 96.38(5) . 4_565
C8 K2 C11 132.27(6) . 4_565
C8 K2 C11 41.74(6) 4_565 4_565
N2 K2 C11 25.51(5) 4_565 4_565
N2 K2 C11 109.30(5) . 4_565
C9 K2 C11 151.47(6) . 4_565
C9 K2 C11 42.20(6) 4_565 4_565
N1 K2 C11 96.38(5) . .
C8 K2 C11 41.74(6) . .
C8 K2 C11 132.27(6) 4_565 .
N2 K2 C11 109.30(5) 4_565 .
N2 K2 C11 25.51(5) . .
C9 K2 C11 42.20(6) . .
C9 K2 C11 151.47(6) 4_565 .
C11 K2 C11 110.04(8) 4_565 .
N1 K2 C10 104.24(4) . .
C8 K2 C10 42.57(6) . .
C8 K2 C10 156.49(6) 4_565 .
N2 K2 C10 134.70(5) 4_565 .
N2 K2 C10 42.80(5) . .
C9 K2 C10 26.04(6) . .
C9 K2 C10 171.41(6) 4_565 .
C11 K2 C10 131.42(6) 4_565 .
C11 K2 C10 25.41(5) . .
N1 K2 C10 104.24(4) . 4_565
C8 K2 C10 156.49(6) . 4_565
C8 K2 C10 42.57(6) 4_565 4_565
N2 K2 C10 42.80(5) 4_565 4_565
N2 K2 C10 134.70(5) . 4_565
C9 K2 C10 171.41(6) . 4_565
C9 K2 C10 26.04(6) 4_565 4_565
C11 K2 C10 25.41(5) 4_565 4_565
C11 K2 C10 131.42(6) . 4_565
C10 K2 C10 145.45(8) . 4_565
N1 K2 N3 112.04(7) . .
C8 K2 N3 91.75(5) . .
C8 K2 N3 91.75(5) 4_565 .
N2 K2 N3 65.87(4) 4_565 .
N2 K2 N3 65.87(4) . .
C9 K2 N3 97.81(4) . .
C9 K2 N3 97.81(4) 4_565 .
C11 K2 N3 55.73(4) 4_565 .
C11 K2 N3 55.73(4) . .
C10 K2 N3 75.73(4) . .
C10 K2 N3 75.73(4) 4_565 .
N1 K2 H3 125.4(7) . .
C8 K2 H3 98.3(3) . .
C8 K2 H3 98.3(3) 4_565 .
N2 K2 H3 73.8(4) 4_565 .
N2 K2 H3 73.8(4) . .
C9 K2 H3 98.54(5) . .
C9 K2 H3 98.54(5) 4_565 .
C11 K2 H3 58.5(2) 4_565 .
C11 K2 H3 58.5(2) . .
C10 K2 H3 73.86(9) . .
C10 K2 H3 73.86(9) 4_565 .
N3 K2 H3 13.4(7) . .
C11 N2 C8 106.16(17) . .
C11 N2 K1 124.60(13) . .
C8 N2 K1 115.19(13) . .
C11 N2 K2 81.39(11) . .
C8 N2 K2 74.86(11) . .
K1 N2 K2 75.88(4) . .
C1 C2 C2 106.68(13) . 4_565
C1 C2 K3 70.14(12) . .
C2 C2 K3 76.88(4) 4_565 .
C1 C2 K1 69.05(12) . .
C2 C2 K1 77.42(4) 4_565 .
K3 C2 K1 122.03(7) . .
C1 C2 H2 126.7 . .
C2 C2 H2 126.7 4_565 .
K3 C2 H2 118.3 . .
K1 C2 H2 118.8 . .
O1 K3 N1 133.05(9) . .
O1 K3 C1 114.04(8) . 4_565
N1 K3 C1 27.59(5) . 4_565
O1 K3 C1 114.04(8) . .
N1 K3 C1 27.59(5) . .
C1 K3 C1 44.16(9) 4_565 .
O1 K3 C2 89.86(8) . 4_565
N1 K3 C2 44.76(6) . 4_565
C1 K3 C2 26.50(6) 4_565 4_565
C1 K3 C2 43.59(6) . 4_565
O1 K3 C2 89.86(8) . .
N1 K3 C2 44.76(6) . .
C1 K3 C2 43.59(6) 4_565 .
C1 K3 C2 26.50(6) . .
C2 K3 C2 26.23(9) 4_565 .
O1 K3 C7 90.39(5) . 4_565
N1 K3 C7 84.84(4) . 4_565
C1 K3 C7 61.75(6) 4_565 4_565
C1 K3 C7 105.86(6) . 4_565
C2 K3 C7 70.17(6) 4_565 4_565
C2 K3 C7 96.41(6) . 4_565
O1 K3 C27 135.46(9) . .
N1 K3 C27 91.49(8) . .
C1 K3 C27 107.07(7) 4_565 .
C1 K3 C27 107.07(7) . .
C2 K3 C27 133.22(8) 4_565 .
C2 K3 C27 133.22(8) . .
C7 K3 C27 94.43(5) 4_565 .
O1 K3 C26 120.32(8) . 4_565
N1 K3 C26 103.09(7) . 4_565
C1 K3 C26 125.64(7) 4_565 4_565
C1 K3 C26 107.88(6) . 4_565
C2 K3 C26 147.73(7) 4_565 4_565
C2 K3 C26 132.77(6) . 4_565
C7 K3 C26 116.88(7) 4_565 4_565
C27 K3 C26 24.78(6) . 4_565
O1 K3 C26 120.32(8) . .
N1 K3 C26 103.09(7) . .
C1 K3 C26 107.88(6) 4_565 .
C1 K3 C26 125.64(7) . .
C2 K3 C26 132.77(6) 4_565 .
C2 K3 C26 147.73(7) . .
C7 K3 C26 73.96(7) 4_565 .
C27 K3 C26 24.78(6) . .
C26 K3 C26 43.02(10) 4_565 .
O1 K3 C25 96.43(8) . 4_565
N1 K3 C25 126.92(7) . 4_565
C1 K3 C25 149.38(7) 4_565 4_565
C1 K3 C25 126.20(7) . 4_565
C2 K3 C25 169.79(7) 4_565 4_565
C2 K3 C25 145.20(7) . 4_565
C7 K3 C25 117.65(7) 4_565 4_565
C27 K3 C25 43.14(7) . 4_565
C26 K3 C25 24.18(6) 4_565 4_565
C26 K3 C25 49.54(7) . 4_565
O1 K3 C25 96.43(8) . .
N1 K3 C25 126.92(7) . .
C1 K3 C25 126.20(7) 4_565 .
C1 K3 C25 149.38(7) . .
C2 K3 C25 145.20(7) 4_565 .
C2 K3 C25 169.79(7) . .
C7 K3 C25 75.58(7) 4_565 .
C27 K3 C25 43.14(7) . .
C26 K3 C25 49.54(7) 4_565 .
C26 K3 C25 24.18(6) . .
C25 K3 C25 42.08(10) 4_565 .
C17 N3 C17 111.7(3) . 4_565
C17 N3 K2 111.02(14) . .
C17 N3 K2 111.02(14) 4_565 .
C17 N3 K1 75.80(14) . .
C17 N3 K1 75.80(14) 4_565 .
K2 N3 K1 65.67(5) . .
C17 N3 H3 123.8(3) . .
C17 N3 H3 123.8(3) 4_565 .
K2 N3 H3 58(2) . .
K1 N3 H3 123(2) . .
C8 C3 C1 111.02(17) . .
C8 C3 C4 107.86(18) . .
C1 C3 C4 108.46(17) . .
C8 C3 C6 109.34(17) . .
C1 C3 C6 109.87(19) . .
C4 C3 C6 110.26(18) . .
C5 C4 C3 114.30(19) . .
C5 C4 H4A 108.7 . .
C3 C4 H4A 108.7 . .
C5 C4 H4B 108.7 . .
C3 C4 H4B 108.7 . .
H4A C4 H4B 107.6 . .
C4 C5 H5A 109.5 . .
C4 C5 H5B 109.5 . .
H5A C5 H5B 109.5 . .
C4 C5 H5C 109.5 . .
H5A C5 H5C 109.5 . .
H5B C5 H5C 109.5 . .
C7 C6 C3 115.09(19) . .
C7 C6 H6A 108.5 . .
C3 C6 H6A 108.5 . .
C7 C6 H6B 108.5 . .
C3 C6 H6B 108.5 . .
H6A C6 H6B 107.5 . .
C6 C7 H7A 109.5 . .
C6 C7 H7B 109.5 . .
H7A C7 H7B 109.5 . .
C6 C7 H7C 109.5 . .
H7A C7 H7C 109.5 . .
H7B C7 H7C 109.5 . .
N2 C8 C9 110.45(19) . .
N2 C8 C3 119.27(18) . .
C9 C8 C3 130.08(19) . .
N2 C8 K2 78.90(11) . .
C9 C8 K2 79.93(12) . .
C3 C8 K2 112.70(13) . .
C8 C9 C10 106.36(19) . .
C8 C9 K2 73.57(12) . .
C10 C9 K2 80.78(12) . .
C8 C9 H9 126.8 . .
C10 C9 H9 126.8 . .
K2 C9 H9 111.7 . .
C11 C10 C9 106.30(19) . .
C11 C10 K2 76.32(12) . .
C9 C10 K2 73.18(12) . .
C11 C10 H10 126.8 . .
C9 C10 H10 126.8 . .
K2 C10 H10 116.0 . .
N2 C11 C10 110.71(19) . .
N2 C11 C12 119.44(18) . .
C10 C11 C12 129.6(2) . .
N2 C11 K2 73.10(11) . .
C10 C11 K2 78.27(12) . .
C12 C11 K2 119.73(13) . .
C17 C12 C11 108.78(17) . .
C17 C12 C13 108.19(19) . .
C11 C12 C13 109.03(19) . .
C17 C12 C15 109.19(19) . .
C11 C12 C15 109.90(19) . .
C13 C12 C15 111.7(2) . .
C14 C13 C12 113.7(2) . .
C14 C13 H13A 108.8 . .
C12 C13 H13A 108.8 . .
C14 C13 H13B 108.8 . .
C12 C13 H13B 108.8 . .
H13A C13 H13B 107.7 . .
C13 C14 H14A 109.5 . .
C13 C14 H14B 109.5 . .
H14A C14 H14B 109.5 . .
C13 C14 H14C 109.5 . .
H14A C14 H14C 109.5 . .
H14B C14 H14C 109.5 . .
C16 C15 C12 114.7(2) . .
C16 C15 H15A 108.6 . .
C12 C15 H15A 108.6 . .
C16 C15 H15B 108.6 . .
C12 C15 H15B 108.6 . .
H15A C15 H15B 107.6 . .
C15 C16 H16A 109.5 . .
C15 C16 H16B 109.5 . .
H16A C16 H16B 109.5 . .
C15 C16 H16C 109.5 . .
H16A C16 H16C 109.5 . .
H16B C16 H16C 109.5 . .
C18 C17 N3 106.2(2) . .
C18 C17 C12 133.8(2) . .
N3 C17 C12 119.92(19) . .
C18 C17 K1 71.85(13) . .
N3 C17 K1 80.67(14) . .
C12 C17 K1 110.79(13) . .
C17 C18 C18 107.93(13) . 4_565
C17 C18 K1 84.02(13) . .
C18 C18 K1 77.03(4) 4_565 .
C17 C18 H18 126.0 . .
C18 C18 H18 126.0 4_565 .
K1 C18 H18 106.2 . .
C25 C24 C25 119.6(3) 4_565 .
C25 C24 K3 76.56(17) 4_565 .
C25 C24 K3 76.56(17) . .
C25 C24 H24 120.2 4_565 .
C25 C24 H24 120.2 . .
K3 C24 H24 117.5 . .
C26 C25 C24 120.0(3) . .
C26 C25 K3 74.61(14) . .
C24 C25 K3 79.61(18) . .
C26 C25 H25 120.0 . .
C24 C25 H25 120.0 . .
K3 C25 H25 116.5 . .
C25 C26 C27 121.0(3) . .
C25 C26 K3 81.21(15) . .
C27 C26 K3 76.28(16) . .
C25 C26 H26 119.5 . .
C27 C26 H26 119.5 . .
K3 C26 H26 113.3 . .
C26 C27 C26 118.4(3) 4_565 .
C26 C27 C28 120.82(17) 4_565 .
C26 C27 C28 120.82(17) . .
C26 C27 K3 78.95(16) 4_565 .
C26 C27 K3 78.95(16) . .
C28 C27 K3 112.2(2) . .
C27 C28 H28A 109.5 . .
C27 C28 H28B 109.5 . .
H28A C28 H28B 109.5 . .
C27 C28 H28C 109.5 . .
H28A C28 H28C 109.5 . .
H28B C28 H28C 109.5 . .
O1 C29 C30 106.5(7) . .
O1 C29 C31 81.3(4) . 4_565
C30 C29 C31 86.1(4) . 4_565
O1 C29 H29A 110.4 . .
C30 C29 H29A 110.4 . .
C31 C29 H29A 46.4 4_565 .
O1 C29 H29B 110.4 . .
C30 C29 H29B 110.4 . .
C31 C29 H29B 154.8 4_565 .
H29A C29 H29B 108.6 . .
C29 C30 C31 103.6(5) . .
C29 C30 H30A 111.0 . .
C31 C30 H30A 111.0 . .
C29 C30 H30B 111.0 . .
C31 C30 H30B 111.0 . .
H30A C30 H30B 109.0 . .
C32 C31 C30 101.3(4) . .
C32 C31 C29 73.7(4) . 4_565
C30 C31 C29 39.8(3) . 4_565
C32 C31 H31A 111.5 . .
C30 C31 H31A 111.5 . .
C29 C31 H31A 95.7 4_565 .
C32 C31 H31B 111.5 . .
C30 C31 H31B 111.5 . .
C29 C31 H31B 149.0 4_565 .
H31A C31 H31B 109.3 . .
O1 C32 C31 105.6(4) . .
O1 C32 H32A 110.6 . .
C31 C32 H32A 110.6 . .
O1 C32 H32B 110.6 . .
C31 C32 H32B 110.6 . .
H32A C32 H32B 108.8 . .
C42 C41 C46 116.3(11) . .
C42 C41 C40 129.8(15) . .
C46 C41 C40 113.8(14) . .
C42 C41 K1 77.5(8) . .
C46 C41 K1 91.6(9) . .
C40 C41 K1 105.2(9) . .
C41 C42 C43 128.3(11) . .
C41 C42 K1 79.1(8) . .
C43 C42 K1 76.0(6) . .
C41 C42 K2 106.9(9) . 1_655
C43 C42 K2 91.7(7) . 1_655
K1 C42 K2 167.3(4) . 1_655
C41 C42 H42 115.9 . .
C43 C42 H42 115.9 . .
K1 C42 H42 119.7 . .
K2 C42 H42 68.4 1_655 .
C44 C43 C42 113.0(9) . .
C44 C43 K1 84.5(8) . .
C42 C43 K1 79.6(6) . .
C44 C43 H43 123.5 . .
C42 C43 H43 123.5 . .
K1 C43 H43 104.5 . .
C43 C44 C45 118.7(12) . .
C43 C44 K1 71.7(8) . .
C45 C44 K1 89.0(10) . .
C43 C44 H44 120.7 . .
C45 C44 H44 120.7 . .
K1 C44 H44 108.9 . .
C44 C45 C46 125.5(12) . .
C44 C45 H45 117.3 . .
C46 C45 H45 117.3 . .
C45 C46 C41 114.6(11) . .
C45 C46 H46 122.7 . .
C41 C46 H46 122.7 . .
C52 C53 C54 116.8(10) . .
C52 C53 K1 92.6(7) . .
C54 C53 K1 73.0(6) . .
C52 C53 K2 95.1(8) . 1_655
C54 C53 K2 75.5(6) . 1_655
K1 C53 K2 147.7(4) . 1_655
C52 C53 H53 121.6 . .
C54 C53 H53 121.6 . .
K1 C53 H53 103.6 . .
K2 C53 H53 98.8 1_655 .
C51 C50 H50A 109.5 . .
C51 C50 H50B 109.5 . .
H50A C50 H50B 109.5 . .
C51 C50 H50C 109.5 . .
H50A C50 H50C 109.5 . .
H50B C50 H50C 109.5 . .
C53 C54 C55 118.3(9) . .
C53 C54 K1 83.1(6) . .
C55 C54 K1 83.8(7) . .
C53 C54 K2 81.1(7) . 1_655
C55 C54 K2 97.4(7) . 1_655
K1 C54 K2 162.6(4) . 1_655
C53 C54 H54 120.8 . .
C55 C54 H54 120.8 . .
K1 C54 H54 102.9 . .
K2 C54 H54 91.5 1_655 .
C53 C52 C51 127.2(10) . .
C53 C52 H52 116.4 . .
C51 C52 H52 116.4 . .
C52 C51 C56 116.7(9) . .
C52 C51 C50 120.6(11) . .
C56 C51 C50 122.6(11) . .
C54 C55 C56 122.8(9) . .
C54 C55 K1 72.3(7) . .
C56 C55 K1 88.6(7) . .
C54 C55 H55 118.6 . .
C56 C55 H55 118.6 . .
K1 C55 H55 110.1 . .
C51 C56 C55 117.4(10) . .
C51 C56 H56 121.3 . .
C55 C56 H56 121.3 . .

loop_
_geom_bond_atom_site_label_1
_geom_bond_atom_site_label_2
_geom_bond_distance
_geom_bond_site_symmetry_2
K1 N2 2.8150(18) .
K1 N2 2.8150(18) 4_565
K1 N1 2.942(3) .
K1 C1 3.029(2) .
K1 C1 3.029(2) 4_565
K1 C18 3.177(2) 4_565
K1 C18 3.177(2) .
K1 C2 3.233(2) .
K1 C2 3.233(2) 4_565
K1 C43 3.256(10) .
K1 C43 3.256(10) 4_565
K1 C54 3.268(9) 4_565
O1 C32 1.396(6) 4_565
O1 C32 1.396(6) .
O1 C29 1.444(6) .
O1 C29 1.444(6) 4_565
O1 K3 2.621(3) .
N1 C1 1.378(3) .
N1 C1 1.378(3) 4_565
N1 K2 2.703(3) .
N1 K3 2.825(3) .
C1 C2 1.393(3) .
C1 C3 1.524(3) .
C1 K3 2.937(2) .
K2 C8 2.994(2) .
K2 C8 2.994(2) 4_565
K2 N2 3.0435(17) 4_565
K2 N2 3.0435(17) .
K2 C9 3.073(2) .
K2 C9 3.073(2) 4_565
K2 C11 3.145(2) 4_565
K2 C11 3.145(2) .
K2 C10 3.169(2) .
K2 C10 3.169(2) 4_565
K2 N3 3.265(3) .
K2 H3 2.92(3) .
N2 C11 1.370(3) .
N2 C8 1.371(3) .
C2 C2 1.408(5) 4_565
C2 K3 3.102(2) .
C2 H2 0.9500 .
K3 C1 2.937(2) 4_565
K3 C2 3.102(2) 4_565
K3 C7 3.221(3) 4_565
K3 C27 3.224(3) .
K3 C26 3.257(2) 4_565
K3 C26 3.257(2) .
K3 C25 3.339(3) 4_565
K3 C25 3.339(3) .
N3 C17 1.369(3) .
N3 C17 1.370(3) 4_565
N3 H3 0.80(3) .
C3 C8 1.518(3) .
C3 C4 1.550(3) .
C3 C6 1.553(3) .
C4 C5 1.520(3) .
C4 H4A 0.9900 .
C4 H4B 0.9900 .
C5 H5A 0.9800 .
C5 H5B 0.9800 .
C5 H5C 0.9800 .
C6 C7 1.535(3) .
C6 H6A 0.9900 .
C6 H6B 0.9900 .
C7 H7A 0.9800 .
C7 H7B 0.9800 .
C7 H7C 0.9800 .
C8 C9 1.393(3) .
C9 C10 1.409(3) .
C9 H9 0.9500 .
C10 C11 1.389(3) .
C10 H10 0.9500 .
C11 C12 1.524(3) .
C12 C17 1.511(3) .
C12 C13 1.544(3) .
C12 C15 1.552(4) .
C13 C14 1.526(4) .
C13 H13A 0.9900 .
C13 H13B 0.9900 .
C14 H14A 0.9800 .
C14 H14B 0.9800 .
C14 H14C 0.9800 .
C15 C16 1.525(4) .
C15 H15A 0.9900 .
C15 H15B 0.9900 .
C16 H16A 0.9800 .
C16 H16B 0.9800 .
C16 H16C 0.9800 .
C17 C18 1.367(3) .
C18 C18 1.426(4) 4_565
C18 H18 0.9500 .
C24 C25 1.387(3) 4_565
C24 C25 1.387(3) .
C24 H24 0.9500 .
C25 C26 1.384(4) .
C25 H25 0.9500 .
C26 C27 1.391(3) .
C26 H26 0.9500 .
C27 C26 1.391(3) 4_565
C27 C28 1.509(5) .
C28 H28A 0.9800 .
C28 H28B 0.9800 .
C28 H28C 0.9800 .
C29 C30 1.487(11) .
C29 C31 2.013(12) 4_565
C29 H29A 0.9900 .
C29 H29B 0.9900 .
C30 C31 1.512(7) .
C30 H30A 0.9900 .
C30 H30B 0.9900 .
C31 C32 1.482(8) .
C31 C29 2.013(12) 4_565
C31 H31A 0.9900 .
C31 H31B 0.9900 .
C32 H32A 0.9900 .
C32 H32B 0.9900 .
C40 C41 1.532(15) .
C40 H40A 0.9800 .
C40 H40B 0.9800 .
C40 H40C 0.9800 .
C41 C42 1.346(14) .
C41 C46 1.404(16) .
C42 C43 1.386(12) .
C42 K2 3.315(12) 1_655
C42 H42 0.9500 .
C43 C44 1.382(14) .
C43 H43 0.9500 .
C44 C45 1.389(15) .
C44 H44 0.9500 .
C45 C46 1.392(15) .
C45 H45 0.9500 .
C46 H46 0.9500 .
C53 C52 1.353(13) .
C53 C54 1.387(13) .
C53 K2 3.453(14) 1_655
C53 H53 0.9500 .
C50 C51 1.500(10) .
C50 H50A 0.9800 .
C50 H50B 0.9800 .
C50 H50C 0.9800 .
C54 C55 1.389(12) .
C54 K2 3.384(10) 1_655
C54 H54 0.9500 .
C52 C51 1.373(13) .
C52 H52 0.9500 .
C51 C56 1.380(13) .
C55 C56 1.420(14) .
C55 H55 0.9500 .
C56 H56 0.9500 .
